data_2236909
loop_
_publ_author_name
'Nyamori, Vincent O.'
'Keru, Godfrey'
'Omondi, Bernard'

_publ_section_title
;
 (4-{[(Pyridin-4-yl)methylidene]amino}phenyl)ferrocene
;
_journal_coeditor_code HG5267
_journal_issue 12
_journal_name_full 'Acta Crystallographica Section E'
_journal_page_first m1535
_journal_paper_doi 10.1107/S1600536812047812
_journal_volume 68
_journal_year 2012
_chemical_formula_iupac '[Fe (C5 H5) (C17 H13 N2)]'
_chemical_formula_moiety 'C22 H18 Fe N2'
_chemical_formula_sum 'C22 H18 Fe N2'
_chemical_formula_weight 366.23
_chemical_name_systematic
;
(4-{[(Pyridin-4-yl)methylidene]amino}phenyl)ferrocene
;
_space_group_IT_number 4
_symmetry_cell_setting monoclinic
_symmetry_space_group_name_Hall 'P 2yb'
_symmetry_space_group_name_H-M 'P 1 21 1'
_atom_sites_solution_hydrogens geom
_atom_sites_solution_primary direct
_atom_sites_solution_secondary difmap
_audit_conform_dict_name cif_core.dic
_audit_conform_dict_version 2.4
_audit_creation_method 'WinGX routine CIF_UPDATE'
_cell_angle_alpha 90
_cell_angle_beta 93.0440(10)
_cell_angle_gamma 90
_cell_formula_units_Z 4
_cell_length_a 10.7200(3)
_cell_length_b 7.4015(2)
_cell_length_c 20.8517(6)
_cell_measurement_reflns_used 36615
_cell_measurement_temperature 173(2)
_cell_measurement_theta_max 28.28
_cell_measurement_theta_min 1.9
_cell_volume 1652.12(8)
_computing_cell_refinement 'SAINT-Plus (Bruker, 2008)'
_computing_data_collection 'APEX2 (Bruker, 2008)'
_computing_data_reduction 'SAINT-Plus and XPREP (Bruker, 2008)'
_computing_molecular_graphics 'ORTEP-3 (Farrugia, 2012)'
_computing_publication_material 'WinGX (Farrugia, 2012)'
_computing_structure_refinement 'SHELXL97 (Sheldrick, 2008)'
_computing_structure_solution 'SHELXS97 (Sheldrick, 2008)'
_diffrn_ambient_temperature 173(2)
_diffrn_measured_fraction_theta_full 0.999
_diffrn_measured_fraction_theta_max 0.999
_diffrn_measurement_device_type 'Bruker SMART APEXII CCD'
_diffrn_measurement_method '\f and \w scans'
_diffrn_radiation_monochromator graphite
_diffrn_radiation_type MoK\a
_diffrn_radiation_wavelength 0.71073
_diffrn_reflns_av_R_equivalents 0.0211
_diffrn_reflns_limit_h_max 14
_diffrn_reflns_limit_h_min -14
_diffrn_reflns_limit_k_max 9
_diffrn_reflns_limit_k_min -9
_diffrn_reflns_limit_l_max 27
_diffrn_reflns_limit_l_min -27
_diffrn_reflns_number 36615
_diffrn_reflns_theta_full 28.28
_diffrn_reflns_theta_max 28.28
_diffrn_reflns_theta_min 1.9
_diffrn_standards_decay_% 0
_diffrn_standards_interval_count 0
_diffrn_standards_interval_time 0
_diffrn_standards_number 0
_exptl_absorpt_coefficient_mu 0.918
_exptl_absorpt_correction_T_max 0.9138
_exptl_absorpt_correction_T_min 0.6273
_exptl_absorpt_correction_type multi-scan
_exptl_absorpt_process_details '(SADABS; Bruker, 2008)'
_exptl_crystal_colour red
_exptl_crystal_density_diffrn 1.472
_exptl_crystal_density_method 'not measured'
_exptl_crystal_description plate
_exptl_crystal_F_000 760
_exptl_crystal_size_max 0.56
_exptl_crystal_size_mid 0.45
_exptl_crystal_size_min 0.1
_refine_diff_density_max 0.349
_refine_diff_density_min -0.264
_refine_ls_abs_structure_details 'Flack (1983), 3568 Friedel pairs'
_refine_ls_abs_structure_Flack 0.003(8)
_refine_ls_extinction_method none
_refine_ls_goodness_of_fit_ref 1.02
_refine_ls_hydrogen_treatment constr
_refine_ls_matrix_type full
_refine_ls_number_parameters 451
_refine_ls_number_reflns 7976
_refine_ls_number_restraints 1
_refine_ls_restrained_S_all 1.02
_refine_ls_R_factor_all 0.0239
_refine_ls_R_factor_gt 0.0221
_refine_ls_shift/su_max 0.004
_refine_ls_shift/su_mean 0.001
_refine_ls_structure_factor_coef Fsqd
_refine_ls_weighting_details 'calc w=1/[\s^2^(Fo^2^)+(0.0387P)^2^+0.2134P] where P=(Fo^2^+2Fc^2^)/3'
_refine_ls_weighting_scheme calc
_refine_ls_wR_factor_gt 0.0593
_refine_ls_wR_factor_ref 0.0607
_reflns_number_gt 7617
_reflns_number_total 7976
_reflns_threshold_expression I>2sigma(I)
_cod_data_source_file hg5267.cif
_cod_data_source_block I
_cod_original_sg_symbol_H-M 'P 21'
_cod_database_code 2236909
_cod_database_fobs_code 2236909

loop_
_symmetry_equiv_pos_as_xyz
'x, y, z'
'-x, y+1/2, -z'

loop_
_atom_site_type_symbol
_atom_site_label
_atom_site_fract_x
_atom_site_fract_y
_atom_site_fract_z
_atom_site_U_iso_or_equiv
_atom_site_adp_type
_atom_site_calc_flag
_atom_site_refinement_flags
_atom_site_occupancy
_atom_site_symmetry_multiplicity
C C1 0.20957(14) 0.3249(2) 0.67558(7) 0.0191(3) Uani d . 1 1
H H1 0.1816 0.3573 0.7191 0.023 Uiso calc R 1 1
C C2 0.15953(15) 0.3946(2) 0.61587(7) 0.0185(3) Uani d . 1 1
H H2 0.0908 0.4855 0.6102 0.022 Uiso calc R 1 1
C C3 0.22454(14) 0.3131(2) 0.56577(7) 0.0171(3) Uani d . 1 1
H H3 0.2098 0.3369 0.5188 0.021 Uiso calc R 1 1
C C4 0.31388(13) 0.1905(2) 0.59426(7) 0.0166(3) Uani d . 1 1
H H4 0.3729 0.1133 0.5707 0.02 Uiso calc R 1 1
C C5 0.30458(13) 0.1976(2) 0.66213(7) 0.0178(3) Uani d . 1 1
H H5 0.3554 0.1255 0.6946 0.021 Uiso calc R 1 1
C C6 0.00589(14) 0.0038(3) 0.55626(7) 0.0211(3) Uani d . 1 1
H H6 -0.0177 0.0449 0.5116 0.025 Uiso calc R 1 1
C C7 -0.04881(13) 0.0643(2) 0.61311(7) 0.0179(3) Uani d . 1 1
H H7 -0.1176 0.155 0.6152 0.022 Uiso calc R 1 1
C C8 0.01177(13) -0.0265(2) 0.66683(7) 0.0149(3) Uani d . 1 1
C C9 0.10583(14) -0.1422(2) 0.64227(8) 0.0174(3) Uani d . 1 1
H H9 0.1644 -0.2215 0.6684 0.021 Uiso calc R 1 1
C C10 0.10134(15) -0.1233(2) 0.57398(7) 0.0199(3) Uani d . 1 1
H H10 0.1563 -0.187 0.544 0.024 Uiso calc R 1 1
C C11 -0.01936(12) -0.0109(2) 0.73452(6) 0.0139(3) Uani d . 1 1
C C12 0.04916(13) -0.1044(2) 0.78316(7) 0.0158(3) Uani d . 1 1
H H12 0.1193 -0.1745 0.7724 0.019 Uiso calc R 1 1
C C13 0.01676(13) -0.0967(2) 0.84662(7) 0.0169(3) Uani d . 1 1
H H13 0.0647 -0.1607 0.8788 0.02 Uiso calc R 1 1
C C14 -0.08678(12) 0.0055(2) 0.86320(6) 0.0145(3) Uani d . 1 1
C C15 -0.15556(12) 0.0982(2) 0.81531(7) 0.0162(3) Uani d . 1 1
H H15 -0.2261 0.1674 0.8261 0.019 Uiso calc R 1 1
C C16 -0.12222(12) 0.0908(2) 0.75184(7) 0.0159(3) Uani d . 1 1
H H16 -0.17 0.1556 0.7198 0.019 Uiso calc R 1 1
C C18 -0.06579(13) -0.0307(2) 0.97509(7) 0.0182(3) Uani d . 1 1
H H18 0.0152 -0.079 0.9701 0.022 Uiso calc R 1 1
C C19 -0.11390(13) -0.0168(2) 1.03980(7) 0.0160(3) Uani d . 1 1
C C20 -0.22562(13) 0.0726(2) 1.05145(7) 0.0171(3) Uani d . 1 1
H H20 -0.2736 0.1285 1.0174 0.021 Uiso calc R 1 1
C C21 -0.26468(13) 0.0777(2) 1.11383(7) 0.0181(3) Uani d . 1 1
H H21 -0.3403 0.1391 1.1214 0.022 Uiso calc R 1 1
C C22 -0.09449(14) -0.0818(2) 1.15239(7) 0.0195(3) Uani d . 1 1
H H22 -0.048 -0.1356 1.1874 0.023 Uiso calc R 1 1
C C23 -0.04700(14) -0.0934(2) 1.09183(7) 0.0183(3) Uani d . 1 1
H H23 0.0301 -0.153 1.0861 0.022 Uiso calc R 1 1
C C25 0.47353(17) 0.2943(3) 1.44743(8) 0.0317(5) Uani d . 1 1
H H25 0.4737 0.2766 1.495 0.038 Uiso calc R 1 1
C C26 0.55420(15) 0.2065(3) 1.40464(10) 0.0325(4) Uani d . 1 1
H H26 0.6216 0.1173 1.4165 0.039 Uiso calc R 1 1
C C27 0.52195(17) 0.2742(3) 1.34222(8) 0.0308(4) Uani d . 1 1
H H27 0.5618 0.2389 1.3018 0.037 Uiso calc R 1 1
C C28 0.42534(18) 0.3972(3) 1.34697(9) 0.0321(4) Uani d . 1 1
H H28 0.3834 0.4646 1.3103 0.039 Uiso calc R 1 1
C C29 0.39537(16) 0.4108(3) 1.41095(10) 0.0314(4) Uani d . 1 1
H H29 0.329 0.4898 1.4279 0.038 Uiso calc R 1 1
C C30 0.35572(14) -0.1180(2) 1.35855(7) 0.0164(3) Uani d . 1 1
H H30 0.4263 -0.2022 1.3508 0.02 Uiso calc R 1 1
C C31 0.30509(14) -0.0828(2) 1.41874(7) 0.0182(3) Uani d . 1 1
H H31 0.3344 -0.1371 1.4608 0.022 Uiso calc R 1 1
C C32 0.20671(13) 0.0452(2) 1.40931(7) 0.0182(3) Uani d . 1 1
H H32 0.155 0.0964 1.4435 0.022 Uiso calc R 1 1
C C33 0.19597(13) 0.0893(2) 1.34280(7) 0.0159(3) Uani d . 1 1
H H33 0.1352 0.1768 1.3221 0.019 Uiso calc R 1 1
C C34 0.28865(12) -0.0117(2) 1.31064(7) 0.0138(3) Uani d . 1 1
C C35 0.30847(12) -0.0040(2) 1.24143(6) 0.0137(3) Uani d . 1 1
C C36 0.41133(13) -0.0874(2) 1.21457(7) 0.0160(3) Uani d . 1 1
H H36 0.4725 -0.1457 1.242 0.019 Uiso calc R 1 1
C C37 0.42527(13) -0.0863(2) 1.14895(7) 0.0171(3) Uani d . 1 1
H H37 0.4952 -0.1444 1.1318 0.021 Uiso calc R 1 1
C C38 0.33697(13) 0.0000(2) 1.10776(7) 0.0154(3) Uani d . 1 1
C C39 0.23483(13) 0.0843(2) 1.13411(7) 0.0162(3) Uani d . 1 1
H H39 0.1741 0.1434 1.1067 0.019 Uiso calc R 1 1
C C40 0.22120(12) 0.0825(2) 1.19986(7) 0.0155(3) Uani d . 1 1
H H40 0.1514 0.1411 1.2169 0.019 Uiso calc R 1 1
C C41 0.43585(13) -0.0300(2) 1.01043(7) 0.0176(3) Uani d . 1 1
H H41 0.5087 -0.0708 1.034 0.021 Uiso calc R 1 1
C C42 0.43572(13) -0.0157(2) 0.94004(7) 0.0157(3) Uani d . 1 1
C C43 0.53776(14) -0.0773(2) 0.90737(7) 0.0177(3) Uani d . 1 1
H H43 0.6098 -0.1232 0.9304 0.021 Uiso calc R 1 1
C C44 0.53226(14) -0.0705(2) 0.84080(7) 0.0185(3) Uani d . 1 1
H H44 0.6012 -0.1168 0.8191 0.022 Uiso calc R 1 1
C C45 0.33986(14) 0.0620(2) 0.83717(7) 0.0185(3) Uani d . 1 1
H H45 0.2716 0.1143 0.8129 0.022 Uiso calc R 1 1
C C46 0.33457(13) 0.0570(2) 0.90332(7) 0.0176(3) Uani d . 1 1
H H46 0.2636 0.1022 0.9235 0.021 Uiso calc R 1 1
N N1 -0.13098(11) 0.02096(18) 0.92604(6) 0.0166(2) Uani d . 1 1
N N2 -0.20154(12) 0.00054(19) 1.16425(6) 0.0191(3) Uani d . 1 1
N N3 0.33899(11) 0.01199(18) 1.03994(6) 0.0176(3) Uani d . 1 1
N N4 0.43575(11) -0.00276(19) 0.80527(6) 0.0187(3) Uani d . 1 1
Fe Fe1 0.137820(17) 0.12015(2) 0.617436(8) 0.01160(6) Uani d . 1 1
Fe Fe2 0.371923(17) 0.14988(2) 1.379891(9) 0.01317(6) Uani d . 1 1

loop_
_atom_site_aniso_label
_atom_site_aniso_U_11
_atom_site_aniso_U_22
_atom_site_aniso_U_33
_atom_site_aniso_U_12
_atom_site_aniso_U_13
_atom_site_aniso_U_23
C1 0.0227(7) 0.0168(8) 0.0180(7) -0.0065(6) 0.0043(6) -0.0047(6)
C2 0.0210(7) 0.0111(8) 0.0234(8) -0.0012(6) 0.0010(6) -0.0004(6)
C3 0.0228(7) 0.0144(8) 0.0141(7) -0.0048(6) 0.0008(6) 0.0020(6)
C4 0.0146(6) 0.0157(8) 0.0200(7) -0.0028(5) 0.0048(5) -0.0005(6)
C5 0.0163(7) 0.0193(9) 0.0174(7) -0.0041(6) -0.0019(5) 0.0020(6)
C6 0.0211(7) 0.0266(9) 0.0154(7) -0.0099(6) -0.0019(6) -0.0001(6)
C7 0.0140(6) 0.0216(9) 0.0179(7) -0.0036(5) -0.0008(5) 0.0014(6)
C8 0.0159(6) 0.0130(8) 0.0158(6) -0.0046(5) 0.0006(5) -0.0004(6)
C9 0.0212(7) 0.0100(8) 0.0213(7) -0.0023(6) 0.0035(6) -0.0013(6)
C10 0.0254(8) 0.0166(8) 0.0183(7) -0.0062(6) 0.0051(6) -0.0062(6)
C11 0.0137(6) 0.0127(7) 0.0153(6) -0.0046(5) 0.0013(5) 0.0002(5)
C12 0.0129(6) 0.0155(8) 0.0190(7) 0.0010(5) 0.0014(5) 0.0012(6)
C13 0.0140(6) 0.0168(8) 0.0196(7) 0.0008(5) -0.0007(5) 0.0034(6)
C14 0.0147(6) 0.0136(7) 0.0154(6) -0.0026(5) 0.0016(5) -0.0007(5)
C15 0.0153(6) 0.0141(7) 0.0194(7) 0.0009(5) 0.0018(5) -0.0012(6)
C16 0.0165(6) 0.0151(8) 0.0158(6) 0.0012(5) -0.0017(5) 0.0013(5)
C18 0.0168(7) 0.0183(8) 0.0195(7) 0.0015(6) 0.0026(5) -0.0010(6)
C19 0.0182(7) 0.0137(7) 0.0160(6) -0.0026(5) 0.0005(5) -0.0001(5)
C20 0.0161(6) 0.0164(8) 0.0185(7) -0.0012(5) -0.0020(5) 0.0019(5)
C21 0.0166(7) 0.0161(8) 0.0217(7) -0.0008(5) 0.0019(5) 0.0005(6)
C22 0.0226(7) 0.0178(9) 0.0177(7) -0.0017(6) -0.0022(6) 0.0036(6)
C23 0.0178(7) 0.0169(8) 0.0202(7) 0.0024(6) 0.0003(5) 0.0000(6)
C25 0.0372(9) 0.0420(13) 0.0158(8) -0.0270(9) 0.0006(7) -0.0029(7)
C26 0.0161(7) 0.0211(10) 0.0593(12) -0.0064(7) -0.0089(7) 0.0061(9)
C27 0.0354(9) 0.0317(11) 0.0265(9) -0.0191(8) 0.0149(7) -0.0102(8)
C28 0.0376(10) 0.0210(10) 0.0365(10) -0.0138(8) -0.0092(8) 0.0079(8)
C29 0.0268(8) 0.0176(9) 0.0505(12) -0.0084(7) 0.0075(8) -0.0118(8)
C30 0.0183(7) 0.0118(8) 0.0188(7) -0.0014(5) -0.0005(5) 0.0012(6)
C31 0.0204(7) 0.0185(9) 0.0155(7) -0.0054(6) -0.0006(5) 0.0021(6)
C32 0.0173(7) 0.0192(8) 0.0183(7) -0.0046(6) 0.0037(5) -0.0049(6)
C33 0.0133(6) 0.0164(9) 0.0179(7) -0.0002(5) 0.0009(5) -0.0020(6)
C34 0.0127(6) 0.0124(7) 0.0162(7) -0.0020(5) -0.0001(5) -0.0017(6)
C35 0.0138(6) 0.0118(7) 0.0153(6) -0.0026(5) 0.0001(5) -0.0025(5)
C36 0.0148(6) 0.0156(8) 0.0176(7) 0.0008(5) 0.0008(5) -0.0001(5)
C37 0.0154(7) 0.0153(8) 0.0208(7) 0.0019(5) 0.0028(5) -0.0006(6)
C38 0.0174(6) 0.0135(7) 0.0153(6) -0.0019(5) 0.0015(5) -0.0004(5)
C39 0.0156(6) 0.0164(8) 0.0165(6) 0.0014(5) -0.0017(5) 0.0009(5)
C40 0.0142(6) 0.0138(7) 0.0184(6) 0.0015(5) 0.0013(5) -0.0010(5)
C41 0.0180(7) 0.0168(8) 0.0179(7) -0.0014(5) 0.0006(5) -0.0006(6)
C42 0.0176(6) 0.0130(7) 0.0166(6) -0.0034(5) 0.0009(5) -0.0009(5)
C43 0.0169(7) 0.0163(8) 0.0197(7) 0.0007(5) -0.0005(5) 0.0005(6)
C44 0.0185(7) 0.0188(9) 0.0187(7) 0.0005(6) 0.0042(6) -0.0013(6)
C45 0.0178(7) 0.0167(8) 0.0209(7) -0.0004(5) -0.0008(5) 0.0005(6)
C46 0.0173(6) 0.0152(8) 0.0205(7) 0.0008(5) 0.0027(5) 0.0001(6)
N1 0.0182(6) 0.0161(7) 0.0156(6) -0.0017(5) 0.0029(4) 0.0000(5)
N2 0.0212(6) 0.0187(7) 0.0176(6) -0.0031(5) 0.0029(5) 0.0006(5)
N3 0.0211(6) 0.0164(7) 0.0154(6) 0.0010(5) 0.0018(5) 0.0002(5)
N4 0.0209(6) 0.0179(7) 0.0175(6) -0.0012(5) 0.0014(5) -0.0009(5)
Fe1 0.01265(9) 0.01060(13) 0.01159(9) -0.00095(7) 0.00106(7) -0.00014(8)
Fe2 0.01361(9) 0.01336(14) 0.01255(9) -0.00240(8) 0.00063(7) -0.00082(8)

loop_
_atom_type_symbol
_atom_type_description
_atom_type_scat_dispersion_real
_atom_type_scat_dispersion_imag
_atom_type_scat_source
C C 0.0033 0.0016 'International Tables Vol C Tables 4.2.6.8 and 6.1.1.4'
H H 0 0 'International Tables Vol C Tables 4.2.6.8 and 6.1.1.4'
N N 0.0061 0.0033 'International Tables Vol C Tables 4.2.6.8 and 6.1.1.4'
Fe Fe 0.3463 0.8444 'International Tables Vol C Tables 4.2.6.8 and 6.1.1.4'

loop_
_geom_angle_atom_site_label_1
_geom_angle_atom_site_label_2
_geom_angle_atom_site_label_3
_geom_angle
C2 C1 C5 107.87(14)
C2 C1 Fe1 68.99(9)
C5 C1 Fe1 69.32(9)
C2 C1 H1 126.1
C5 C1 H1 126.1
Fe1 C1 H1 126.1
C3 C2 C1 108.18(14)
C3 C2 Fe1 69.56(9)
C1 C2 Fe1 70.41(9)
C3 C2 H2 125.9
C1 C2 H2 125.9
Fe1 C2 H2 125.9
C2 C3 C4 107.98(13)
C2 C3 Fe1 69.76(9)
C4 C3 Fe1 69.48(8)
C2 C3 H3 126
C4 C3 H3 126
Fe1 C3 H3 126
C5 C4 C3 108.03(13)
C5 C4 Fe1 70.11(8)
C3 C4 Fe1 69.63(8)
C5 C4 H4 126
C3 C4 H4 126
Fe1 C4 H4 126
C4 C5 C1 107.94(13)
C4 C5 Fe1 69.15(8)
C1 C5 Fe1 70.13(8)
C4 C5 H5 126
C1 C5 H5 126
Fe1 C5 H5 126
C7 C6 C10 108.30(13)
C7 C6 Fe1 69.48(8)
C10 C6 Fe1 69.67(9)
C7 C6 H6 125.8
C10 C6 H6 125.8
Fe1 C6 H6 125.8
C6 C7 C8 108.32(14)
C6 C7 Fe1 69.76(8)
C8 C7 Fe1 69.98(8)
C6 C7 H7 125.8
C8 C7 H7 125.8
Fe1 C7 H7 125.8
C7 C8 C9 107.35(13)
C7 C8 C11 126.64(14)
C9 C8 C11 125.96(13)
C7 C8 Fe1 69.06(8)
C9 C8 Fe1 69.10(8)
C11 C8 Fe1 128.95(10)
C10 C9 C8 108.04(14)
C10 C9 Fe1 69.63(10)
C8 C9 Fe1 69.80(9)
C10 C9 H9 126
C8 C9 H9 126
Fe1 C9 H9 126
C6 C10 C9 107.99(14)
C6 C10 Fe1 69.57(10)
C9 C10 Fe1 69.46(9)
C6 C10 H10 126
C9 C10 H10 126
Fe1 C10 H10 126
C16 C11 C12 117.94(12)
C16 C11 C8 120.79(12)
C12 C11 C8 121.20(13)
C13 C12 C11 121.44(13)
C13 C12 H12 119.3
C11 C12 H12 119.3
C12 C13 C14 119.93(13)
C12 C13 H13 120
C14 C13 H13 120
C15 C14 C13 119.08(13)
C15 C14 N1 115.60(12)
C13 C14 N1 125.31(13)
C16 C15 C14 120.71(13)
C16 C15 H15 119.6
C14 C15 H15 119.6
C15 C16 C11 120.89(13)
C15 C16 H16 119.6
C11 C16 H16 119.6
N1 C18 C19 120.89(13)
N1 C18 H18 119.6
C19 C18 H18 119.6
C23 C19 C20 117.91(13)
C23 C19 C18 119.68(13)
C20 C19 C18 122.41(13)
C21 C20 C19 118.60(13)
C21 C20 H20 120.7
C19 C20 H20 120.7
N2 C21 C20 123.77(13)
N2 C21 H21 118.1
C20 C21 H21 118.1
N2 C22 C23 123.87(14)
N2 C22 H22 118.1
C23 C22 H22 118.1
C22 C23 C19 119.05(14)
C22 C23 H23 120.5
C19 C23 H23 120.5
C29 C25 C26 107.78(16)
C29 C25 Fe2 70.40(10)
C26 C25 Fe2 69.47(10)
C29 C25 H25 126.1
C26 C25 H25 126.1
Fe2 C25 H25 126.1
C27 C26 C25 106.57(17)
C27 C26 Fe2 69.93(9)
C25 C26 Fe2 69.40(9)
C27 C26 H26 126.7
C25 C26 H26 126.7
Fe2 C26 H26 126.7
C28 C27 C26 108.23(16)
C28 C27 Fe2 70.28(10)
C26 C27 Fe2 69.36(9)
C28 C27 H27 125.9
C26 C27 H27 125.9
Fe2 C27 H27 125.9
C27 C28 C29 109.07(17)
C27 C28 Fe2 70.11(11)
C29 C28 Fe2 70.13(11)
C27 C28 H28 125.5
C29 C28 H28 125.5
Fe2 C28 H28 125.5
C28 C29 C25 108.35(17)
C28 C29 Fe2 70.12(11)
C25 C29 Fe2 69.55(11)
C28 C29 H29 125.8
C25 C29 H29 125.8
Fe2 C29 H29 125.8
C31 C30 C34 108.32(13)
C31 C30 Fe2 70.12(9)
C34 C30 Fe2 69.65(9)
C31 C30 H30 125.8
C34 C30 H30 125.8
Fe2 C30 H30 125.8
C30 C31 C32 108.40(13)
C30 C31 Fe2 69.27(9)
C32 C31 Fe2 70.01(9)
C30 C31 H31 125.8
C32 C31 H31 125.8
Fe2 C31 H31 125.8
C31 C32 C33 107.94(13)
C31 C32 Fe2 69.41(9)
C33 C32 Fe2 69.48(8)
C31 C32 H32 126
C33 C32 H32 126
Fe2 C32 H32 126
C32 C33 C34 108.25(13)
C32 C33 Fe2 69.96(8)
C34 C33 Fe2 69.19(8)
C32 C33 H33 125.9
C34 C33 H33 125.9
Fe2 C33 H33 125.9
C30 C34 C33 107.08(12)
C30 C34 C35 127.69(13)
C33 C34 C35 125.24(13)
C30 C34 Fe2 69.19(8)
C33 C34 Fe2 69.69(8)
C35 C34 Fe2 126.17(10)
C40 C35 C36 117.90(13)
C40 C35 C34 119.99(12)
C36 C35 C34 122.07(13)
C37 C36 C35 121.27(13)
C37 C36 H36 119.4
C35 C36 H36 119.4
C36 C37 C38 120.33(13)
C36 C37 H37 119.8
C38 C37 H37 119.8
C39 C38 C37 118.76(13)
C39 C38 N3 114.71(12)
C37 C38 N3 126.53(13)
C40 C39 C38 120.70(13)
C40 C39 H39 119.7
C38 C39 H39 119.7
C39 C40 C35 121.04(13)
C39 C40 H40 119.5
C35 C40 H40 119.5
N3 C41 C42 120.46(13)
N3 C41 H41 119.8
C42 C41 H41 119.8
C43 C42 C46 117.56(13)
C43 C42 C41 120.27(13)
C46 C42 C41 122.16(13)
C44 C43 C42 118.93(14)
C44 C43 H43 120.5
C42 C43 H43 120.5
N4 C44 C43 123.94(14)
N4 C44 H44 118
C43 C44 H44 118
N4 C45 C46 123.88(13)
N4 C45 H45 118.1
C46 C45 H45 118.1
C45 C46 C42 118.90(13)
C45 C46 H46 120.6
C42 C46 H46 120.6
C18 N1 C14 121.56(12)
C22 N2 C21 116.78(12)
C41 N3 C38 121.52(13)
C44 N4 C45 116.72(12)
C4 Fe1 C7 163.42(6)
C4 Fe1 C3 40.89(6)
C7 Fe1 C3 126.24(6)
C4 Fe1 C9 118.18(6)
C7 Fe1 C9 68.98(7)
C3 Fe1 C9 152.31(6)
C4 Fe1 C6 125.29(6)
C7 Fe1 C6 40.76(6)
C3 Fe1 C6 106.54(6)
C9 Fe1 C6 68.77(7)
C4 Fe1 C10 106.10(6)
C7 Fe1 C10 68.77(6)
C3 Fe1 C10 117.65(6)
C9 Fe1 C10 40.92(6)
C6 Fe1 C10 40.77(7)
C4 Fe1 C2 68.62(6)
C7 Fe1 C2 108.22(7)
C3 Fe1 C2 40.68(6)
C9 Fe1 C2 165.63(6)
C6 Fe1 C2 118.96(7)
C10 Fe1 C2 152.54(7)
C4 Fe1 C8 153.59(6)
C7 Fe1 C8 40.96(6)
C3 Fe1 C8 164.75(6)
C9 Fe1 C8 41.10(6)
C6 Fe1 C8 68.79(6)
C10 Fe1 C8 68.96(6)
C2 Fe1 C8 127.72(6)
C4 Fe1 C5 40.74(6)
C7 Fe1 C5 154.79(6)
C3 Fe1 C5 68.57(6)
C9 Fe1 C5 107.69(6)
C6 Fe1 C5 163.29(7)
C10 Fe1 C5 126.03(7)
C2 Fe1 C5 68.47(6)
C8 Fe1 C5 120.02(6)
C4 Fe1 C1 68.36(6)
C7 Fe1 C1 120.58(6)
C3 Fe1 C1 68.31(6)
C9 Fe1 C1 127.68(6)
C6 Fe1 C1 154.16(7)
C10 Fe1 C1 164.52(7)
C2 Fe1 C1 40.60(6)
C8 Fe1 C1 109.17(6)
C5 Fe1 C1 40.55(6)
C25 Fe2 C30 134.26(8)
C25 Fe2 C26 41.13(8)
C30 Fe2 C26 108.95(7)
C25 Fe2 C34 173.31(7)
C30 Fe2 C34 41.16(6)
C26 Fe2 C34 132.56(7)
C25 Fe2 C27 68.10(7)
C30 Fe2 C27 114.42(7)
C26 Fe2 C27 40.71(8)
C34 Fe2 C27 108.35(6)
C25 Fe2 C28 67.29(8)
C30 Fe2 C28 144.98(8)
C26 Fe2 C28 67.65(8)
C34 Fe2 C28 113.94(7)
C27 Fe2 C28 39.61(8)
C25 Fe2 C29 40.04(8)
C30 Fe2 C29 173.85(7)
C26 Fe2 C29 68.05(8)
C34 Fe2 C29 144.79(7)
C27 Fe2 C29 67.14(7)
C28 Fe2 C29 39.75(8)
C25 Fe2 C31 110.67(7)
C30 Fe2 C31 40.61(6)
C26 Fe2 C31 115.05(7)
C34 Fe2 C31 68.82(6)
C27 Fe2 C31 145.95(8)
C28 Fe2 C31 173.76(8)
C29 Fe2 C31 135.00(7)
C25 Fe2 C33 145.40(7)
C30 Fe2 C33 68.82(6)
C26 Fe2 C33 172.40(8)
C34 Fe2 C33 41.12(5)
C27 Fe2 C33 132.84(7)
C28 Fe2 C33 109.70(7)
C29 Fe2 C33 114.87(7)
C31 Fe2 C33 68.36(6)
C25 Fe2 C32 115.39(6)
C30 Fe2 C32 68.52(6)
C26 Fe2 C32 146.23(7)
C34 Fe2 C32 68.87(6)
C27 Fe2 C32 172.39(8)
C28 Fe2 C32 134.22(8)
C29 Fe2 C32 110.73(7)
C31 Fe2 C32 40.58(6)
C33 Fe2 C32 40.56(6)

loop_
_geom_bond_atom_site_label_1
_geom_bond_atom_site_label_2
_geom_bond_distance
C1 C2 1.426(2)
C1 C5 1.427(2)
C1 Fe1 2.0638(16)
C1 H1 1
C2 C3 1.421(2)
C2 Fe1 2.0450(17)
C2 H2 1
C3 C4 1.426(2)
C3 Fe1 2.0423(15)
C3 H3 1
C4 C5 1.425(2)
C4 Fe1 2.0404(14)
C4 H4 1
C5 Fe1 2.0531(15)
C5 H5 1
C6 C7 1.422(2)
C6 C10 1.424(2)
C6 Fe1 2.0440(15)
C6 H6 1
C7 C8 1.432(2)
C7 Fe1 2.0402(14)
C7 H7 1
C8 C9 1.438(2)
C8 C11 1.4720(19)
C8 Fe1 2.0525(14)
C9 C10 1.429(2)
C9 Fe1 2.0430(17)
C9 H9 1
C10 Fe1 2.0453(17)
C10 H10 1
C11 C16 1.3983(19)
C11 C12 1.403(2)
C12 C13 1.387(2)
C12 H12 0.95
C13 C14 1.401(2)
C13 H13 0.95
C14 C15 1.391(2)
C14 N1 1.4215(17)
C15 C16 1.3901(19)
C15 H15 0.95
C16 H16 0.95
C18 N1 1.2668(19)
C18 C19 1.4733(19)
C18 H18 0.95
C19 C23 1.390(2)
C19 C20 1.401(2)
C20 C21 1.388(2)
C20 H20 0.95
C21 N2 1.3467(19)
C21 H21 0.95
C22 N2 1.334(2)
C22 C23 1.389(2)
C22 H22 0.95
C23 H23 0.95
C25 C29 1.399(3)
C25 C26 1.431(3)
C25 Fe2 2.0369(17)
C25 H25 1
C26 C27 1.420(3)
C26 Fe2 2.0378(16)
C26 H26 1
C27 C28 1.387(3)
C27 Fe2 2.0454(16)
C27 H27 1
C28 C29 1.392(3)
C28 Fe2 2.0476(19)
C28 H28 1
C29 Fe2 2.0478(19)
C29 H29 1
C30 C31 1.418(2)
C30 C34 1.434(2)
C30 Fe2 2.0372(16)
C30 H30 1
C31 C32 1.423(2)
C31 Fe2 2.0484(16)
C31 H31 1
C32 C33 1.423(2)
C32 Fe2 2.0564(14)
C32 H32 1
C33 C34 1.4374(19)
C33 Fe2 2.0500(14)
C33 H33 1
C34 C35 1.4709(19)
C34 Fe2 2.0433(14)
C35 C40 1.3966(19)
C35 C36 1.4060(19)
C36 C37 1.384(2)
C36 H36 0.95
C37 C38 1.398(2)
C37 H37 0.95
C38 C39 1.398(2)
C38 N3 1.4181(17)
C39 C40 1.3865(19)
C39 H39 0.95
C40 H40 0.95
C41 N3 1.2732(19)
C41 C42 1.4716(19)
C41 H41 0.95
C42 C43 1.396(2)
C42 C46 1.401(2)
C43 C44 1.387(2)
C43 H43 0.95
C44 N4 1.338(2)
C44 H44 0.95
C45 N4 1.3421(19)
C45 C46 1.384(2)
C45 H45 0.95
C46 H46 0.95

loop_
_geom_torsion_atom_site_label_1
_geom_torsion_atom_site_label_2
_geom_torsion_atom_site_label_3
_geom_torsion_atom_site_label_4
_geom_torsion
C5 C1 C2 C3 -0.94(17)
Fe1 C1 C2 C3 -59.52(11)
C5 C1 C2 Fe1 58.58(11)
C1 C2 C3 C4 0.88(17)
Fe1 C2 C3 C4 -59.18(11)
C1 C2 C3 Fe1 60.06(11)
C2 C3 C4 C5 -0.48(17)
Fe1 C3 C4 C5 -59.84(10)
C2 C3 C4 Fe1 59.36(11)
C3 C4 C5 C1 -0.10(17)
Fe1 C4 C5 C1 -59.63(10)
C3 C4 C5 Fe1 59.53(10)
C2 C1 C5 C4 0.64(17)
Fe1 C1 C5 C4 59.02(10)
C2 C1 C5 Fe1 -58.38(11)
C10 C6 C7 C8 -0.54(18)
Fe1 C6 C7 C8 -59.57(11)
C10 C6 C7 Fe1 59.03(11)
C6 C7 C8 C9 0.76(17)
Fe1 C7 C8 C9 -58.68(10)
C6 C7 C8 C11 -176.91(14)
Fe1 C7 C8 C11 123.65(15)
C6 C7 C8 Fe1 59.44(11)
C7 C8 C9 C10 -0.69(17)
C11 C8 C9 C10 177.00(14)
Fe1 C8 C9 C10 -59.34(11)
C7 C8 C9 Fe1 58.65(10)
C11 C8 C9 Fe1 -123.66(14)
C7 C6 C10 C9 0.11(18)
Fe1 C6 C10 C9 59.02(11)
C7 C6 C10 Fe1 -58.91(11)
C8 C9 C10 C6 0.36(18)
Fe1 C9 C10 C6 -59.09(11)
C8 C9 C10 Fe1 59.45(11)
C7 C8 C11 C16 4.6(2)
C9 C8 C11 C16 -172.66(15)
Fe1 C8 C11 C16 96.22(16)
C7 C8 C11 C12 -178.58(15)
C9 C8 C11 C12 4.2(2)
Fe1 C8 C11 C12 -86.95(17)
C16 C11 C12 C13 -0.1(2)
C8 C11 C12 C13 -177.04(14)
C11 C12 C13 C14 0.3(2)
C12 C13 C14 C15 -0.1(2)
C12 C13 C14 N1 178.58(14)
C13 C14 C15 C16 -0.2(2)
N1 C14 C15 C16 -179.05(13)
C14 C15 C16 C11 0.4(2)
C12 C11 C16 C15 -0.2(2)
C8 C11 C16 C15 176.71(14)
N1 C18 C19 C23 172.48(15)
N1 C18 C19 C20 -7.8(2)
C23 C19 C20 C21 -1.0(2)
C18 C19 C20 C21 179.35(14)
C19 C20 C21 N2 -0.3(2)
N2 C22 C23 C19 -0.5(2)
C20 C19 C23 C22 1.3(2)
C18 C19 C23 C22 -178.98(14)
C29 C25 C26 C27 0.1(2)
Fe2 C25 C26 C27 60.38(12)
C29 C25 C26 Fe2 -60.25(12)
C25 C26 C27 C28 -0.3(2)
Fe2 C26 C27 C28 59.76(13)
C25 C26 C27 Fe2 -60.03(11)
C26 C27 C28 C29 0.3(2)
Fe2 C27 C28 C29 59.50(13)
C26 C27 C28 Fe2 -59.18(12)
C27 C28 C29 C25 -0.2(2)
Fe2 C28 C29 C25 59.25(13)
C27 C28 C29 Fe2 -59.49(13)
C26 C25 C29 C28 0.1(2)
Fe2 C25 C29 C28 -59.60(13)
C26 C25 C29 Fe2 59.66(12)
C34 C30 C31 C32 -0.12(17)
Fe2 C30 C31 C32 59.26(11)
C34 C30 C31 Fe2 -59.38(11)
C30 C31 C32 C33 0.18(18)
Fe2 C31 C32 C33 58.98(11)
C30 C31 C32 Fe2 -58.80(11)
C31 C32 C33 C34 -0.17(18)
Fe2 C32 C33 C34 58.77(10)
C31 C32 C33 Fe2 -58.94(11)
C31 C30 C34 C33 0.01(17)
Fe2 C30 C34 C33 -59.66(10)
C31 C30 C34 C35 179.96(14)
Fe2 C30 C34 C35 120.29(15)
C31 C30 C34 Fe2 59.67(11)
C32 C33 C34 C30 0.10(17)
Fe2 C33 C34 C30 59.34(10)
C32 C33 C34 C35 -179.85(14)
Fe2 C33 C34 C35 -120.61(14)
C32 C33 C34 Fe2 -59.25(11)
C30 C34 C35 C40 168.91(15)
C33 C34 C35 C40 -11.2(2)
Fe2 C34 C35 C40 -100.58(14)
C30 C34 C35 C36 -8.7(2)
C33 C34 C35 C36 171.26(14)
Fe2 C34 C35 C36 81.82(17)
C40 C35 C36 C37 -0.8(2)
C34 C35 C36 C37 176.83(14)
C35 C36 C37 C38 0.5(2)
C36 C37 C38 C39 -0.1(2)
C36 C37 C38 N3 -179.95(14)
C37 C38 C39 C40 0.0(2)
N3 C38 C39 C40 179.89(13)
C38 C39 C40 C35 -0.3(2)
C36 C35 C40 C39 0.7(2)
C34 C35 C40 C39 -176.97(14)
N3 C41 C42 C43 -174.09(15)
N3 C41 C42 C46 5.2(2)
C46 C42 C43 C44 -2.5(2)
C41 C42 C43 C44 176.75(14)
C42 C43 C44 N4 2.1(2)
N4 C45 C46 C42 1.5(2)
C43 C42 C46 C45 0.9(2)
C41 C42 C46 C45 -178.41(15)
C19 C18 N1 C14 -178.86(13)
C15 C14 N1 C18 -167.87(14)
C13 C14 N1 C18 13.4(2)
C23 C22 N2 C21 -0.8(2)
C20 C21 N2 C22 1.2(2)
C42 C41 N3 C38 -179.76(14)
C39 C38 N3 C41 167.57(14)
C37 C38 N3 C41 -12.6(2)
C43 C44 N4 C45 0.2(2)
C46 C45 N4 C44 -2.0(2)
C5 C4 Fe1 C7 163.5(2)
C3 C4 Fe1 C7 44.4(3)
C5 C4 Fe1 C3 119.04(13)
C5 C4 Fe1 C9 -84.63(11)
C3 C4 Fe1 C9 156.34(9)
C5 C4 Fe1 C6 -167.50(10)
C3 C4 Fe1 C6 73.47(12)
C5 C4 Fe1 C10 -127.10(10)
C3 C4 Fe1 C10 113.87(10)
C5 C4 Fe1 C2 81.41(10)
C3 C4 Fe1 C2 -37.63(9)
C5 C4 Fe1 C8 -52.12(17)
C3 C4 Fe1 C8 -171.16(12)
C3 C4 Fe1 C5 -119.04(13)
C5 C4 Fe1 C1 37.62(9)
C3 C4 Fe1 C1 -81.42(10)
C6 C7 Fe1 C4 37.3(3)
C8 C7 Fe1 C4 156.7(2)
C6 C7 Fe1 C3 71.97(12)
C8 C7 Fe1 C3 -168.64(9)
C6 C7 Fe1 C9 -81.47(11)
C8 C7 Fe1 C9 37.93(9)
C8 C7 Fe1 C6 119.40(14)
C6 C7 Fe1 C10 -37.46(10)
C8 C7 Fe1 C10 81.94(10)
C6 C7 Fe1 C2 113.50(11)
C8 C7 Fe1 C2 -127.10(9)
C6 C7 Fe1 C8 -119.40(14)
C6 C7 Fe1 C5 -168.49(15)
C8 C7 Fe1 C5 -49.1(2)
C6 C7 Fe1 C1 156.28(10)
C8 C7 Fe1 C1 -84.32(11)
C2 C3 Fe1 C4 -119.29(12)
C2 C3 Fe1 C7 75.06(11)
C4 C3 Fe1 C7 -165.65(9)
C2 C3 Fe1 C9 -168.87(12)
C4 C3 Fe1 C9 -49.59(16)
C2 C3 Fe1 C6 115.43(10)
C4 C3 Fe1 C6 -125.29(10)
C2 C3 Fe1 C10 158.00(9)
C4 C3 Fe1 C10 -82.71(10)
C4 C3 Fe1 C2 119.29(12)
C2 C3 Fe1 C8 45.6(2)
C4 C3 Fe1 C8 164.93(19)
C2 C3 Fe1 C5 -81.48(9)
C4 C3 Fe1 C5 37.81(9)
C2 C3 Fe1 C1 -37.73(9)
C4 C3 Fe1 C1 81.55(9)
C10 C9 Fe1 C4 -82.08(10)
C8 C9 Fe1 C4 158.67(8)
C10 C9 Fe1 C7 81.44(9)
C8 C9 Fe1 C7 -37.81(8)
C10 C9 Fe1 C3 -47.65(16)
C8 C9 Fe1 C3 -166.89(11)
C10 C9 Fe1 C6 37.59(9)
C8 C9 Fe1 C6 -81.66(9)
C8 C9 Fe1 C10 -119.25(12)
C10 C9 Fe1 C2 162.8(2)
C8 C9 Fe1 C2 43.6(3)
C10 C9 Fe1 C8 119.25(12)
C10 C9 Fe1 C5 -125.08(9)
C8 C9 Fe1 C5 115.67(9)
C10 C9 Fe1 C1 -165.49(9)
C8 C9 Fe1 C1 75.26(10)
C7 C6 Fe1 C4 -167.76(9)
C10 C6 Fe1 C4 72.49(11)
C10 C6 Fe1 C7 -119.75(13)
C7 C6 Fe1 C3 -126.86(10)
C10 C6 Fe1 C3 113.39(9)
C7 C6 Fe1 C9 82.02(10)
C10 C6 Fe1 C9 -37.73(9)
C7 C6 Fe1 C10 119.75(13)
C7 C6 Fe1 C2 -84.58(11)
C10 C6 Fe1 C2 155.67(9)
C7 C6 Fe1 C8 37.78(10)
C10 C6 Fe1 C8 -81.97(10)
C7 C6 Fe1 C5 162.8(2)
C10 C6 Fe1 C5 43.1(3)
C7 C6 Fe1 C1 -52.60(18)
C10 C6 Fe1 C1 -172.35(13)
C6 C10 Fe1 C4 -125.89(9)
C9 C10 Fe1 C4 114.67(9)
C6 C10 Fe1 C7 37.46(9)
C9 C10 Fe1 C7 -81.98(9)
C6 C10 Fe1 C3 -83.37(10)
C9 C10 Fe1 C3 157.19(9)
C6 C10 Fe1 C9 119.44(13)
C9 C10 Fe1 C6 -119.44(13)
C6 C10 Fe1 C2 -51.40(17)
C9 C10 Fe1 C2 -170.85(12)
C6 C10 Fe1 C8 81.52(9)
C9 C10 Fe1 C8 -37.92(9)
C6 C10 Fe1 C5 -165.95(9)
C9 C10 Fe1 C5 74.60(11)
C6 C10 Fe1 C1 167.4(2)
C9 C10 Fe1 C1 48.0(3)
C3 C2 Fe1 C4 37.82(9)
C1 C2 Fe1 C4 -81.28(9)
C3 C2 Fe1 C7 -124.87(9)
C1 C2 Fe1 C7 116.04(9)
C1 C2 Fe1 C3 -119.09(13)
C3 C2 Fe1 C9 158.8(2)
C1 C2 Fe1 C9 39.7(3)
C3 C2 Fe1 C6 -81.68(10)
C1 C2 Fe1 C6 159.22(9)
C3 C2 Fe1 C10 -46.00(17)
C1 C2 Fe1 C10 -165.10(12)
C3 C2 Fe1 C8 -166.25(8)
C1 C2 Fe1 C8 74.66(11)
C3 C2 Fe1 C5 81.74(9)
C1 C2 Fe1 C5 -37.35(9)
C3 C2 Fe1 C1 119.09(13)
C7 C8 Fe1 C4 -165.32(13)
C9 C8 Fe1 C4 -46.11(17)
C11 C8 Fe1 C4 73.9(2)
C9 C8 Fe1 C7 119.21(13)
C11 C8 Fe1 C7 -120.82(18)
C7 C8 Fe1 C3 37.2(3)
C9 C8 Fe1 C3 156.4(2)
C11 C8 Fe1 C3 -83.6(2)
C7 C8 Fe1 C9 -119.21(13)
C11 C8 Fe1 C9 119.97(17)
C7 C8 Fe1 C6 -37.60(10)
C9 C8 Fe1 C6 81.61(10)
C11 C8 Fe1 C6 -158.43(16)
C7 C8 Fe1 C10 -81.45(10)
C9 C8 Fe1 C10 37.76(9)
C11 C8 Fe1 C10 157.73(15)
C7 C8 Fe1 C2 73.27(11)
C9 C8 Fe1 C2 -167.51(9)
C11 C8 Fe1 C2 -47.55(16)
C7 C8 Fe1 C5 158.17(9)
C9 C8 Fe1 C5 -82.62(10)
C11 C8 Fe1 C5 37.35(16)
C7 C8 Fe1 C1 114.92(10)
C9 C8 Fe1 C1 -125.87(9)
C11 C8 Fe1 C1 -5.91(15)
C1 C5 Fe1 C4 119.21(13)
C4 C5 Fe1 C7 -169.02(14)
C1 C5 Fe1 C7 -49.81(19)
C4 C5 Fe1 C3 -37.94(9)
C1 C5 Fe1 C3 81.27(10)
C4 C5 Fe1 C9 112.90(10)
C1 C5 Fe1 C9 -127.89(10)
C4 C5 Fe1 C6 37.9(3)
C1 C5 Fe1 C6 157.1(2)
C4 C5 Fe1 C10 71.38(11)
C1 C5 Fe1 C10 -169.41(9)
C4 C5 Fe1 C2 -81.81(10)
C1 C5 Fe1 C2 37.40(9)
C4 C5 Fe1 C8 156.08(9)
C1 C5 Fe1 C8 -84.71(11)
C4 C5 Fe1 C1 -119.21(13)
C2 C1 Fe1 C4 81.96(10)
C5 C1 Fe1 C4 -37.79(9)
C2 C1 Fe1 C7 -82.45(10)
C5 C1 Fe1 C7 157.79(9)
C2 C1 Fe1 C3 37.81(9)
C5 C1 Fe1 C3 -81.95(10)
C2 C1 Fe1 C9 -168.44(9)
C5 C1 Fe1 C9 71.81(11)
C2 C1 Fe1 C6 -45.40(18)
C5 C1 Fe1 C6 -165.16(13)
C2 C1 Fe1 C10 153.6(2)
C5 C1 Fe1 C10 33.9(3)
C5 C1 Fe1 C2 -119.75(13)
C2 C1 Fe1 C8 -126.14(9)
C5 C1 Fe1 C8 114.11(9)
C2 C1 Fe1 C5 119.75(13)
C29 C25 Fe2 C30 -176.60(10)
C26 C25 Fe2 C30 64.75(14)
C29 C25 Fe2 C26 118.65(15)
C29 C25 Fe2 C27 80.07(12)
C26 C25 Fe2 C27 -38.57(12)
C29 C25 Fe2 C28 37.12(11)
C26 C25 Fe2 C28 -81.53(12)
C26 C25 Fe2 C29 -118.65(15)
C29 C25 Fe2 C31 -136.53(10)
C26 C25 Fe2 C31 104.82(11)
C29 C25 Fe2 C33 -54.99(16)
C26 C25 Fe2 C33 -173.64(12)
C29 C25 Fe2 C32 -92.54(12)
C26 C25 Fe2 C32 148.81(11)
C31 C30 Fe2 C25 67.72(12)
C34 C30 Fe2 C25 -172.89(9)
C31 C30 Fe2 C26 106.69(10)
C34 C30 Fe2 C26 -133.92(9)
C31 C30 Fe2 C34 -119.39(12)
C31 C30 Fe2 C27 150.28(9)
C34 C30 Fe2 C27 -90.33(10)
C31 C30 Fe2 C28 -175.46(12)
C34 C30 Fe2 C28 -56.07(15)
C34 C30 Fe2 C31 119.39(12)
C31 C30 Fe2 C33 -81.04(9)
C34 C30 Fe2 C33 38.35(8)
C31 C30 Fe2 C32 -37.35(8)
C34 C30 Fe2 C32 82.04(9)
C27 C26 Fe2 C25 -117.50(17)
C27 C26 Fe2 C30 105.73(12)
C25 C26 Fe2 C30 -136.77(11)
C27 C26 Fe2 C34 65.67(14)
C25 C26 Fe2 C34 -176.83(11)
C25 C26 Fe2 C27 117.50(17)
C27 C26 Fe2 C28 -36.93(12)
C25 C26 Fe2 C28 80.57(13)
C27 C26 Fe2 C29 -80.00(12)
C25 C26 Fe2 C29 37.50(12)
C27 C26 Fe2 C31 149.22(11)
C25 C26 Fe2 C31 -93.28(12)
C27 C26 Fe2 C32 -174.82(13)
C25 C26 Fe2 C32 -57.32(18)
C33 C34 Fe2 C30 118.40(12)
C35 C34 Fe2 C30 -122.16(16)
C30 C34 Fe2 C26 67.64(12)
C33 C34 Fe2 C26 -173.96(10)
C35 C34 Fe2 C26 -54.52(16)
C30 C34 Fe2 C27 106.41(10)
C33 C34 Fe2 C27 -135.20(10)
C35 C34 Fe2 C27 -15.75(15)
C30 C34 Fe2 C28 148.60(10)
C33 C34 Fe2 C28 -93.00(11)
C35 C34 Fe2 C28 26.44(15)
C30 C34 Fe2 C29 -177.47(11)
C33 C34 Fe2 C29 -59.07(14)
C35 C34 Fe2 C29 60.37(17)
C30 C34 Fe2 C31 -37.46(8)
C33 C34 Fe2 C31 80.93(9)
C35 C34 Fe2 C31 -159.62(14)
C30 C34 Fe2 C33 -118.40(12)
C35 C34 Fe2 C33 119.44(16)
C30 C34 Fe2 C32 -81.12(9)
C33 C34 Fe2 C32 37.28(9)
C35 C34 Fe2 C32 156.72(14)
C28 C27 Fe2 C25 -80.39(12)
C26 C27 Fe2 C25 38.96(12)
C28 C27 Fe2 C30 149.55(10)
C26 C27 Fe2 C30 -91.10(12)
C28 C27 Fe2 C26 -119.35(16)
C28 C27 Fe2 C34 105.65(11)
C26 C27 Fe2 C34 -135.00(11)
C26 C27 Fe2 C28 119.35(16)
C28 C27 Fe2 C29 -36.94(11)
C26 C27 Fe2 C29 82.41(12)
C28 C27 Fe2 C31 -175.25(11)
C26 C27 Fe2 C31 -55.90(16)
C28 C27 Fe2 C33 66.46(14)
C26 C27 Fe2 C33 -174.19(11)
C27 C28 Fe2 C25 82.62(12)
C29 C28 Fe2 C25 -37.39(11)
C27 C28 Fe2 C30 -53.52(16)
C29 C28 Fe2 C30 -173.53(11)
C27 C28 Fe2 C26 37.93(11)
C29 C28 Fe2 C26 -82.08(12)
C27 C28 Fe2 C34 -90.21(11)
C29 C28 Fe2 C34 149.78(10)
C29 C28 Fe2 C27 -120.01(15)
C27 C28 Fe2 C29 120.01(15)
C27 C28 Fe2 C33 -134.44(10)
C29 C28 Fe2 C33 105.55(11)
C27 C28 Fe2 C32 -173.41(10)
C29 C28 Fe2 C32 66.58(14)
C28 C29 Fe2 C25 119.48(15)
C28 C29 Fe2 C26 80.99(12)
C25 C29 Fe2 C26 -38.48(11)
C28 C29 Fe2 C34 -52.92(16)
C25 C29 Fe2 C34 -172.39(10)
C28 C29 Fe2 C27 36.80(11)
C25 C29 Fe2 C27 -82.67(11)
C25 C29 Fe2 C28 -119.48(15)
C28 C29 Fe2 C31 -174.97(11)
C25 C29 Fe2 C31 65.55(13)
C28 C29 Fe2 C33 -91.36(11)
C25 C29 Fe2 C33 149.16(10)
C28 C29 Fe2 C32 -135.32(11)
C25 C29 Fe2 C32 105.20(11)
C30 C31 Fe2 C25 -134.90(10)
C32 C31 Fe2 C25 105.31(10)
C32 C31 Fe2 C30 -119.79(12)
C30 C31 Fe2 C26 -90.33(11)
C32 C31 Fe2 C26 149.88(10)
C30 C31 Fe2 C34 37.95(8)
C32 C31 Fe2 C34 -81.84(9)
C30 C31 Fe2 C27 -53.73(14)
C32 C31 Fe2 C27 -173.53(11)
C30 C31 Fe2 C29 -173.66(10)
C32 C31 Fe2 C29 66.55(12)
C30 C31 Fe2 C33 82.27(9)
C32 C31 Fe2 C33 -37.52(9)
C30 C31 Fe2 C32 119.79(12)
C32 C33 Fe2 C25 -57.84(16)
C34 C33 Fe2 C25 -177.53(12)
C32 C33 Fe2 C30 81.30(10)
C34 C33 Fe2 C30 -38.38(9)
C32 C33 Fe2 C34 119.69(13)
C32 C33 Fe2 C27 -174.50(11)
C34 C33 Fe2 C27 65.81(13)
C32 C33 Fe2 C28 -136.12(11)
C34 C33 Fe2 C28 104.19(10)
C32 C33 Fe2 C29 -93.35(11)
C34 C33 Fe2 C29 146.96(10)
C32 C33 Fe2 C31 37.54(10)
C34 C33 Fe2 C31 -82.15(10)
C34 C33 Fe2 C32 -119.69(13)
C31 C32 Fe2 C25 -92.67(11)
C33 C32 Fe2 C25 147.85(11)
C31 C32 Fe2 C30 37.38(9)
C33 C32 Fe2 C30 -82.10(10)
C31 C32 Fe2 C26 -54.88(17)
C33 C32 Fe2 C26 -174.35(13)
C31 C32 Fe2 C34 81.71(9)
C33 C32 Fe2 C34 -37.77(9)
C31 C32 Fe2 C28 -174.94(10)
C33 C32 Fe2 C28 65.58(13)
C31 C32 Fe2 C29 -136.08(10)
C33 C32 Fe2 C29 104.44(11)
C33 C32 Fe2 C31 -119.47(13)
C31 C32 Fe2 C33 119.47(13)
